data_7129683
loop_
_publ_author_name
'Chen, Peng'
'Qiu, Lili'
'Yin, Ping'
'He, Chunlin'
'Pang, Siping'
'Shreeve, Jean&#x2019;ne M.'

_publ_section_title
;
 Unraveling the reactivity of the azo bridge in
 3,3&#x2032;-(5-dinitromethyl-1,2,4-oxadiazolyl)-4,4&#x2032;-azofurazanate
 in the synthesis of energetic compounds
;
_journal_name_full 'Chemical Communications'
_journal_paper_doi 10.1039/D2CC00215A
_journal_year 2022
_chemical_formula_sum 'C14 H6 N14 O16'
_chemical_formula_weight 626.33
_space_group_crystal_system triclinic
_space_group_IT_number 2
_space_group_name_Hall '-P 1'
_space_group_name_H-M_alt 'P -1'
_atom_sites_solution_hydrogens geom
_audit_creation_method SHELXL-2016/6
_audit_update_record
;
2021-06-02 deposited with the CCDC.	2022-02-01 downloaded from the CCDC.
;
_cell_angle_alpha 87.865(6)
_cell_angle_beta 88.438(6)
_cell_angle_gamma 80.502(6)
_cell_formula_units_Z 1
_cell_length_a 5.843(3)
_cell_length_b 7.177(3)
_cell_length_c 14.405(6)
_cell_measurement_reflns_used 1996
_cell_measurement_temperature 296(2)
_cell_measurement_theta_max 27.33
_cell_measurement_theta_min 2.83
_cell_volume 595.2(5)
_computing_structure_refinement 'SHELXL-2016/6 (Sheldrick, 2016)'
_computing_structure_solution 'SHELXT 2014/5 (Sheldrick, 2014)'
_diffrn_ambient_temperature 296(2)
_diffrn_measured_fraction_theta_full 0.987
_diffrn_measured_fraction_theta_max 0.970
_diffrn_measurement_device_type 'Bruker APEX-II CCD'
_diffrn_measurement_method '\f and \w scans'
_diffrn_radiation_type MoK\a
_diffrn_radiation_wavelength 0.71073
_diffrn_reflns_av_R_equivalents 0.0160
_diffrn_reflns_av_unetI/netI 0.0353
_diffrn_reflns_Laue_measured_fraction_full 0.987
_diffrn_reflns_Laue_measured_fraction_max 0.970
_diffrn_reflns_limit_h_max 7
_diffrn_reflns_limit_h_min -6
_diffrn_reflns_limit_k_max 9
_diffrn_reflns_limit_k_min -9
_diffrn_reflns_limit_l_max 18
_diffrn_reflns_limit_l_min -18
_diffrn_reflns_number 3668
_diffrn_reflns_point_group_measured_fraction_full 0.987
_diffrn_reflns_point_group_measured_fraction_max 0.970
_diffrn_reflns_theta_full 25.242
_diffrn_reflns_theta_max 27.456
_diffrn_reflns_theta_min 1.415
_exptl_absorpt_coefficient_mu 0.161
_exptl_crystal_colour red
_exptl_crystal_density_diffrn 1.747
_exptl_crystal_description block
_exptl_crystal_F_000 316
_exptl_crystal_size_max 0.120
_exptl_crystal_size_mid 0.110
_exptl_crystal_size_min 0.090
_refine_diff_density_max 0.343
_refine_diff_density_min -0.306
_refine_diff_density_rms 0.052
_refine_ls_extinction_method none
_refine_ls_goodness_of_fit_ref 1.077
_refine_ls_hydrogen_treatment constr
_refine_ls_matrix_type full
_refine_ls_number_parameters 200
_refine_ls_number_reflns 2632
_refine_ls_number_restraints 1
_refine_ls_restrained_S_all 1.081
_refine_ls_R_factor_all 0.0514
_refine_ls_R_factor_gt 0.0438
_refine_ls_shift/su_max 0.013
_refine_ls_shift/su_mean 0.000
_refine_ls_structure_factor_coef Fsqd
_refine_ls_weighting_details 'w=1/[\s^2^(Fo^2^)+(0.1200P)^2^] where P=(Fo^2^+2Fc^2^)/3'
_refine_ls_weighting_scheme calc
_refine_ls_wR_factor_gt 0.1529
_refine_ls_wR_factor_ref 0.1661
_reflns_Friedel_coverage 0.000
_reflns_number_gt 2188
_reflns_number_total 2632
_reflns_threshold_expression 'I > 2\s(I)'
_cod_data_source_file d2cc00215a2.cif
_cod_data_source_block c103
_cod_original_cell_volume 595.2(4)
_cod_database_code 7129683
_shelx_shelxl_version_number 2016/6
_shelx_space_group_comment
;
The symmetry employed for this shelxl refinement is uniquely defined
by the following loop, which should always be used as a source of
symmetry information in preference to the above space-group names.
They are only intended as comments.
;
_shelx_estimated_absorpt_t_min 0.981
_shelx_estimated_absorpt_t_max 0.986

loop_
_space_group_symop_operation_xyz
'x, y, z'
'-x, -y, -z'

loop_
_atom_site_label
_atom_site_type_symbol
_atom_site_fract_x
_atom_site_fract_y
_atom_site_fract_z
_atom_site_U_iso_or_equiv
_atom_site_adp_type
_atom_site_occupancy
_atom_site_site_symmetry_order
_atom_site_calc_flag
_atom_site_refinement_flags_posn
_atom_site_refinement_flags_adp
_atom_site_refinement_flags_occupancy
_atom_site_disorder_assembly
_atom_site_disorder_group
O1 O 0.8220(2) 0.47888(19) 0.86753(9) 0.0489(4) Uani 1 1 d . . . . .
O2 O 0.4502(3) 0.4435(2) 0.89367(11) 0.0612(4) Uani 1 1 d . . . . .
O3 O 0.6558(4) 0.8528(3) 0.92337(11) 0.0754(5) Uani 1 1 d . U . . .
O4 O 0.6622(3) 0.9974(2) 0.78954(12) 0.0694(5) Uani 1 1 d . . . . .
O5 O 0.1845(3) 0.8560(2) 0.85554(10) 0.0667(5) Uani 1 1 d . . . . .
O6 O 0.1786(2) 0.6808(2) 0.73806(11) 0.0577(4) Uani 1 1 d . . . . .
O7 O 0.7459(2) 0.50364(15) 0.67972(8) 0.0396(3) Uani 1 1 d . . . . .
O8 O 0.7156(3) 0.7478(2) 0.31435(9) 0.0567(4) Uani 1 1 d . . . . .
N2 N 0.6264(3) 0.8721(2) 0.84125(10) 0.0423(4) Uani 1 1 d . U . . .
N3 N 0.2733(3) 0.7533(2) 0.79616(10) 0.0420(4) Uani 1 1 d . . . . .
N4 N 0.6033(2) 0.79089(19) 0.62788(10) 0.0397(4) Uani 1 1 d . . . . .
N5 N 0.8034(3) 0.5114(2) 0.58497(10) 0.0415(4) Uani 1 1 d . . . . .
N6 N 0.6518(3) 0.6633(2) 0.39588(11) 0.0507(4) Uani 1 1 d . . . . .
N7 N 0.8429(3) 0.8854(2) 0.33008(10) 0.0472(4) Uani 1 1 d . . . . .
N8 N 0.9877(3) 1.01368(19) 0.45705(9) 0.0407(4) Uani 1 1 d . . . . .
C1 C 0.9117(4) 0.3077(3) 0.92165(16) 0.0576(5) Uani 1 1 d . . . . .
H1A H 1.076732 0.277762 0.912122 0.086 Uiso 1 1 calc R U . . .
H1B H 0.840343 0.204888 0.902046 0.086 Uiso 1 1 calc R U . . .
H1C H 0.877027 0.327886 0.986383 0.086 Uiso 1 1 calc R U . . .
C2 C 0.5976(3) 0.5216(2) 0.86031(11) 0.0397(4) Uani 1 1 d . . . . .
C3 C 0.5402(3) 0.7021(2) 0.79645(11) 0.0360(4) Uani 1 1 d . . . . .
C4 C 0.6292(3) 0.6742(2) 0.69828(11) 0.0327(3) Uani 1 1 d . . . . .
C5 C 0.7161(3) 0.6818(2) 0.55922(11) 0.0334(4) Uani 1 1 d . . . . .
C6 C 0.7389(3) 0.7463(2) 0.46194(11) 0.0356(4) Uani 1 1 d . . . . .
C7 C 0.8602(3) 0.8861(2) 0.41997(11) 0.0368(4) Uani 1 1 d . . . . .

loop_
_atom_site_aniso_label
_atom_site_aniso_U_11
_atom_site_aniso_U_22
_atom_site_aniso_U_33
_atom_site_aniso_U_23
_atom_site_aniso_U_13
_atom_site_aniso_U_12
O1 0.0423(7) 0.0538(7) 0.0492(8) 0.0145(6) -0.0055(5) -0.0069(6)
O2 0.0518(8) 0.0627(8) 0.0691(10) 0.0247(7) 0.0028(7) -0.0158(7)
O3 0.1083(14) 0.0766(10) 0.0448(7) -0.0054(7) -0.0095(8) -0.0240(10)
O4 0.0923(13) 0.0522(8) 0.0691(10) 0.0048(7) -0.0129(8) -0.0269(8)
O5 0.0539(9) 0.0857(11) 0.0513(8) -0.0058(8) 0.0121(7) 0.0149(8)
O6 0.0395(7) 0.0659(9) 0.0707(10) -0.0022(7) -0.0027(6) -0.0169(7)
O7 0.0438(7) 0.0349(6) 0.0378(6) 0.0036(4) 0.0041(5) -0.0018(5)
O8 0.0681(10) 0.0674(9) 0.0367(7) -0.0013(6) -0.0039(6) -0.0172(7)
N2 0.0411(8) 0.0468(8) 0.0408(7) -0.0020(6) -0.0034(6) -0.0119(6)
N3 0.0355(8) 0.0469(8) 0.0408(8) 0.0064(6) 0.0072(6) -0.0014(6)
N4 0.0408(8) 0.0381(7) 0.0375(7) 0.0030(6) 0.0079(6) -0.0006(6)
N5 0.0451(8) 0.0409(7) 0.0370(8) 0.0005(6) 0.0076(6) -0.0042(6)
N6 0.0513(9) 0.0602(10) 0.0432(9) -0.0011(7) -0.0009(7) -0.0173(8)
N7 0.0536(9) 0.0504(8) 0.0363(8) 0.0043(6) 0.0011(6) -0.0062(7)
N8 0.0452(8) 0.0395(7) 0.0374(7) 0.0049(6) 0.0042(6) -0.0092(6)
C1 0.0576(12) 0.0510(10) 0.0616(12) 0.0123(9) -0.0154(9) -0.0021(9)
C2 0.0427(9) 0.0434(9) 0.0323(8) 0.0032(6) 0.0010(6) -0.0065(7)
C3 0.0320(8) 0.0399(8) 0.0362(8) 0.0021(6) 0.0018(6) -0.0070(6)
C4 0.0271(7) 0.0338(7) 0.0371(8) 0.0006(6) 0.0027(6) -0.0056(6)
C5 0.0282(7) 0.0362(7) 0.0365(8) 0.0004(6) 0.0036(6) -0.0081(6)
C6 0.0313(8) 0.0379(7) 0.0368(8) -0.0007(6) 0.0031(6) -0.0045(6)
C7 0.0368(8) 0.0375(8) 0.0341(8) 0.0039(6) 0.0039(6) -0.0018(6)

loop_
_atom_type_symbol
_atom_type_description
_atom_type_scat_dispersion_real
_atom_type_scat_dispersion_imag
_atom_type_scat_source
C C 0.0033 0.0016 'International Tables Vol C Tables 4.2.6.8 and 6.1.1.4'
H H 0.0000 0.0000 'International Tables Vol C Tables 4.2.6.8 and 6.1.1.4'
N N 0.0061 0.0033 'International Tables Vol C Tables 4.2.6.8 and 6.1.1.4'
O O 0.0106 0.0060 'International Tables Vol C Tables 4.2.6.8 and 6.1.1.4'

loop_
_geom_angle_atom_site_label_1
_geom_angle_atom_site_label_2
_geom_angle_atom_site_label_3
_geom_angle
_geom_angle_site_symmetry_1
_geom_angle_site_symmetry_3
_geom_angle_publ_flag
C2 O1 C1 117.18(15) . . ?
C4 O7 N5 105.53(12) . . ?
N7 O8 N6 111.56(13) . . ?
O4 N2 O3 129.27(17) . . ?
O4 N2 C3 116.23(15) . . ?
O3 N2 C3 114.42(15) . . ?
O6 N3 O5 127.58(17) . . ?
O6 N3 C3 115.71(14) . . ?
O5 N3 C3 116.67(15) . . ?
C4 N4 C5 101.21(13) . . ?
C5 N5 O7 103.42(12) . . ?
C6 N6 O8 105.96(15) . . ?
C7 N7 O8 105.22(15) . . ?
N8 N8 C7 111.77(17) 2_776 . ?
O1 C1 H1A 109.5 . . ?
O1 C1 H1B 109.5 . . ?
H1A C1 H1B 109.5 . . ?
O1 C1 H1C 109.5 . . ?
H1A C1 H1C 109.5 . . ?
H1B C1 H1C 109.5 . . ?
O2 C2 O1 129.36(16) . . ?
O2 C2 C3 121.82(16) . . ?
O1 C2 C3 108.82(14) . . ?
C4 C3 N3 109.00(12) . . ?
C4 C3 C2 113.37(13) . . ?
N3 C3 C2 106.36(13) . . ?
C4 C3 N2 112.21(13) . . ?
N3 C3 N2 105.47(12) . . ?
C2 C3 N2 109.94(13) . . ?
N4 C4 O7 114.55(14) . . ?
N4 C4 C3 129.10(14) . . ?
O7 C4 C3 116.32(13) . . ?
N5 C5 N4 115.29(14) . . ?
N5 C5 C6 120.21(14) . . ?
N4 C5 C6 124.50(14) . . ?
N6 C6 C7 107.86(15) . . ?
N6 C6 C5 120.51(16) . . ?
C7 C6 C5 131.48(15) . . ?
N7 C7 N8 118.11(15) . . ?
N7 C7 C6 109.39(16) . . ?
N8 C7 C6 132.49(15) . . ?

loop_
_geom_bond_atom_site_label_1
_geom_bond_atom_site_label_2
_geom_bond_distance
_geom_bond_site_symmetry_2
_geom_bond_publ_flag
O1 C2 1.302(2) . ?
O1 C1 1.459(2) . ?
O2 C2 1.185(2) . ?
O3 N2 1.200(2) . ?
O4 N2 1.188(2) . ?
O5 N3 1.200(2) . ?
O6 N3 1.196(2) . ?
O7 C4 1.3316(19) . ?
O7 N5 1.3981(19) . ?
O8 N7 1.360(2) . ?
O8 N6 1.372(2) . ?
N2 C3 1.561(2) . ?
N3 C3 1.542(2) . ?
N4 C4 1.287(2) . ?
N4 C5 1.370(2) . ?
N5 C5 1.290(2) . ?
N6 C6 1.299(2) . ?
N7 C7 1.302(2) . ?
N8 N8 1.254(3) 2_776 ?
N8 C7 1.401(2) . ?
C1 H1A 0.9600 . ?
C1 H1B 0.9600 . ?
C1 H1C 0.9600 . ?
C2 C3 1.556(2) . ?
C3 C4 1.502(2) . ?
C5 C6 1.469(2) . ?
C6 C7 1.428(2) . ?
